data_7132120
loop_
_publ_author_name
'Liu, Rai-Shung'
'Kshirsagar, Akshay Suresh'
'More, Sayaji Arjun'

_publ_section_title
;
 Stereo- and Regiocontrol in Intermolecular [2+2] Cycloadditions between
 Diarylketenes and Allenamides to Access Substituted
 \a-Methylenecyclobutanones.
;
_journal_name_full 'Chemical Communications'
_journal_paper_doi 10.1039/D3CC03979J
_journal_year 2023
_chemical_formula_moiety 'C20 H16 Cl N O3'
_chemical_formula_sum 'C20 H16 Cl N O3'
_chemical_formula_weight 353.79
_space_group_crystal_system monoclinic
_space_group_IT_number 7
_space_group_name_Hall 'P -2yc'
_space_group_name_H-M_alt 'P 1 c 1'
_atom_sites_solution_hydrogens geom
_atom_sites_solution_primary direct
_audit_creation_date 2023-07-18
_audit_creation_method
;
Olex2 1.5
(compiled 2023.03.06 svn.rbb2c1857 for OlexSys, GUI svn.r6748)
;
_audit_update_record
;
2023-07-18 deposited with the CCDC.	2023-09-12 downloaded from the CCDC.
;
_cell_angle_alpha 90
_cell_angle_beta 104.733(3)
_cell_angle_gamma 90
_cell_formula_units_Z 2
_cell_length_a 9.0167(3)
_cell_length_b 11.7335(4)
_cell_length_c 8.0325(2)
_cell_measurement_reflns_used 3436
_cell_measurement_temperature 99.98(10)
_cell_measurement_theta_max 74.3660
_cell_measurement_theta_min 3.7360
_cell_volume 821.88(5)
_computing_cell_refinement 'CrysAlisPro 1.171.42.93a (Rigaku OD, 2023)'
_computing_data_collection 'CrysAlisPro 1.171.42.93a (Rigaku OD, 2023)'
_computing_data_reduction 'CrysAlisPro 1.171.42.93a (Rigaku OD, 2023)'
_computing_molecular_graphics 'Olex2 1.5 (Dolomanov et al., 2009)'
_computing_publication_material 'Olex2 1.5 (Dolomanov et al., 2009)'
_computing_structure_refinement 'SHELXL 2018/3 (Sheldrick, 2015)'
_computing_structure_solution 'SHELXS  (Sheldrick, 2008)'
_diffrn_ambient_environment N~2~
_diffrn_ambient_temperature 99.98(10)
_diffrn_detector 'Hybrid Pixel Array Detector'
_diffrn_detector_area_resol_mean 10.0000
_diffrn_detector_type 'HyPix-Arc 150'
_diffrn_measured_fraction_theta_full 0.995
_diffrn_measured_fraction_theta_max 0.995
_diffrn_measurement_details
;
List of Runs (angles in degrees, time in seconds):

  # Type    Start    End  Width  t~exp~   \w     \q     \k     \f   Frames
#--------------------------------------------------------------------------
  1  \w   -119.00 -40.00   0.50    0.05    --  -75.32 -15.00-120.00  158
  2  \w    -50.00 -18.00   0.50    0.05    --  -59.24 119.00 -10.00   64
  3  \w    -88.00 -56.00   0.50    0.05    --  -71.82 119.00 -10.00   64
  4  \w    -89.00 -63.00   0.50    0.05    --  -75.32 119.00 -10.00   52
  5  \w     41.00 102.00   0.50    0.05    --   56.05  15.00 -30.00  122
  6  \w     50.00 133.00   0.50    0.05    --   83.87  15.00  30.00  166
  7  \w     60.00 124.00   0.50    0.05    --   75.94  15.00-120.00  128
  8  \w     71.00  97.00   0.50    0.05    --   83.87  15.00-180.00   52
  9  \w     18.00  47.00   0.50    0.05    --   56.05-119.00 -95.00   58
 10  \w     52.00  77.00   0.50    0.05    --   56.05-119.00 -95.00   50
 11  \w     33.00  58.00   0.50    0.05    --   69.01-119.00 -95.00   50
 12  \w     39.00  64.00   0.50    0.05    --   75.94-119.00 -95.00   50
 13  \w     64.00  97.00   0.50    0.05    --   83.87-119.00 -95.00   66
 14  \w     48.00  91.00   0.50    0.05    --   83.87 -95.00 -60.00   86
 15  \w     32.00  91.00   0.50    0.05    --   75.94-111.00 -60.00  118
 16  \w     67.00  92.00   0.50    0.05    --   83.87 -95.00   0.00   50
 17  \w     32.00  64.00   0.50    0.05    --   75.94-111.00  90.00   64
 18  \w     33.00  66.00   0.50    0.05    --   75.94 -95.00  90.00   66
 19  \w     35.00  74.00   0.50    0.05    --   69.01 -95.00   0.00   78
 20  \w     43.00  90.00   0.50    0.05    --   83.87 -95.00 -30.00   94
 21  \w     67.00  92.00   0.50    0.05    --   83.87 -95.00 -90.00   50
 22  \w     41.00  66.00   0.50    0.05    --   83.87 -95.00-180.00   50
;
_diffrn_measurement_device 'four-circle diffractometer'
_diffrn_measurement_device_type 'XtaLAB Synergy R, DW system, HyPix-Arc 150'
_diffrn_measurement_method '\w scans'
_diffrn_orient_matrix_type 'CrysAlisPro convention (1999,Acta A55,543-557)'
_diffrn_orient_matrix_UB_11 0.1415203000
_diffrn_orient_matrix_UB_12 0.0783692000
_diffrn_orient_matrix_UB_13 0.0325789000
_diffrn_orient_matrix_UB_21 0.1052748000
_diffrn_orient_matrix_UB_22 -0.1040703000
_diffrn_orient_matrix_UB_23 0.0553224000
_diffrn_orient_matrix_UB_31 0.0082787000
_diffrn_orient_matrix_UB_32 -0.0170652000
_diffrn_orient_matrix_UB_33 -0.1875517000
_diffrn_radiation_monochromator mirror
_diffrn_radiation_probe x-ray
_diffrn_radiation_type 'Cu K\a'
_diffrn_radiation_wavelength 1.54184
_diffrn_reflns_av_R_equivalents 0.0316
_diffrn_reflns_av_unetI/netI 0.0357
_diffrn_reflns_Laue_measured_fraction_full 0.995
_diffrn_reflns_Laue_measured_fraction_max 0.995
_diffrn_reflns_limit_h_max 10
_diffrn_reflns_limit_h_min -10
_diffrn_reflns_limit_k_max 13
_diffrn_reflns_limit_k_min -13
_diffrn_reflns_limit_l_max 5
_diffrn_reflns_limit_l_min -9
_diffrn_reflns_number 5108
_diffrn_reflns_point_group_measured_fraction_full 0.694
_diffrn_reflns_point_group_measured_fraction_max 0.694
_diffrn_reflns_theta_full 66.563
_diffrn_reflns_theta_max 66.563
_diffrn_reflns_theta_min 3.767
_diffrn_source 'Rotating-anode X-ray tube'
_diffrn_source_type 'Rigaku (Cu) X-ray Source'
_exptl_absorpt_coefficient_mu 2.223
_exptl_absorpt_correction_T_max 1.00000
_exptl_absorpt_correction_T_min 0.65858
_exptl_absorpt_correction_type multi-scan
_exptl_absorpt_process_details
;
CrysAlisPro 1.171.42.93a (Rigaku Oxford Diffraction, 2023)
Empirical absorption correction using spherical harmonics,
implemented in SCALE3 ABSPACK scaling algorithm.
;
_exptl_crystal_colour colourless
_exptl_crystal_colour_primary colourless
_exptl_crystal_density_diffrn 1.430
_exptl_crystal_description plate
_exptl_crystal_F_000 368
_exptl_crystal_size_max 0.12
_exptl_crystal_size_mid 0.09
_exptl_crystal_size_min 0.04
_refine_diff_density_max 0.357
_refine_diff_density_min -0.439
_refine_diff_density_rms 0.064
_refine_ls_abs_structure_details
;
 Refined as an inversion twin.
;
_refine_ls_abs_structure_Flack 0.03(3)
_refine_ls_extinction_method none
_refine_ls_goodness_of_fit_ref 1.094
_refine_ls_hydrogen_treatment constr
_refine_ls_matrix_type full
_refine_ls_number_parameters 227
_refine_ls_number_reflns 2012
_refine_ls_number_restraints 2
_refine_ls_restrained_S_all 1.094
_refine_ls_R_factor_all 0.0422
_refine_ls_R_factor_gt 0.0408
_refine_ls_shift/su_max 0.000
_refine_ls_shift/su_mean 0.000
_refine_ls_structure_factor_coef Fsqd
_refine_ls_weighting_details 'w=1/[\s^2^(Fo^2^)+(0.0736P)^2^] where P=(Fo^2^+2Fc^2^)/3'
_refine_ls_weighting_scheme calc
_refine_ls_wR_factor_gt 0.1030
_refine_ls_wR_factor_ref 0.1038
_reflns_Friedel_coverage 0.389
_reflns_Friedel_fraction_full 0.390
_reflns_Friedel_fraction_max 0.390
_reflns_number_gt 1939
_reflns_number_total 2012
_reflns_threshold_expression 'I > 2\s(I)'
_cod_data_source_file d3cc03979j2.cif
_cod_data_source_block 230734lt_auto
_cod_original_cell_volume 821.88(4)
_cod_database_code 7132120
_shelx_shelxl_version_number 2018/3
_shelx_space_group_comment
;
The symmetry employed for this shelxl refinement is uniquely defined
by the following loop, which should always be used as a source of
symmetry information in preference to the above space-group names.
They are only intended as comments.
;
_shelx_estimated_absorpt_t_max 0.916
_shelx_estimated_absorpt_t_min 0.776
_olex2_refinement_description
;
1. Twinned data refinement
 Scales: 0.97(3)
 0.03(3)
2. Fixed Uiso
 At 1.2 times of:
  All C(H) groups, All C(H,H) groups
3.a Ternary CH refined with riding coordinates:
 C2(H2)
3.b Secondary CH2 refined with riding coordinates:
 C17(H17A,H17B), C18(H18A,H18B)
3.c Aromatic/amide H refined with riding coordinates:
 C6(H6), C7(H7), C8(H8), C9(H9), C10(H10), C12(H12), C13(H13), C15(H15),
 C16(H16)
3.d X=CH2 refined with riding coordinates:
 C20(H20A,H20B)
;
_olex2_submission_special_instructions 'No special instructions were received'
_oxdiff_exptl_absorpt_empirical_details
;
Empirical correction (ABSPACK) includes:
- Absorption correction using spherical harmonics
- Frame scaling
;
_oxdiff_exptl_absorpt_empirical_full_max 1.368
_oxdiff_exptl_absorpt_empirical_full_min 0.747

loop_
_space_group_symop_operation_xyz
'x, y, z'
'x, -y, z+1/2'

loop_
_atom_site_label
_atom_site_type_symbol
_atom_site_fract_x
_atom_site_fract_y
_atom_site_fract_z
_atom_site_U_iso_or_equiv
_atom_site_adp_type
_atom_site_occupancy
_atom_site_site_symmetry_order
_atom_site_calc_flag
_atom_site_refinement_flags_posn
_atom_site_refinement_flags_adp
_atom_site_refinement_flags_occupancy
_atom_site_disorder_assembly
_atom_site_disorder_group
C1 C 0.0403(4) -0.2693(3) 0.3861(5) 0.0197(8) Uani 1 1 d . . . . .
C2 C 0.0015(4) -0.1859(3) 0.5252(5) 0.0193(8) Uani 1 1 d . . . . .
H2 H 0.072831 -0.119186 0.544041 0.023 Uiso 1 1 calc R U . . .
C3 C 0.0597(5) -0.2752(3) 0.6638(5) 0.0218(8) Uani 1 1 d . . . . .
C4 C 0.0994(4) -0.3544(4) 0.5368(5) 0.0202(8) Uani 1 1 d . . . . .
C5 C 0.1675(4) -0.2254(4) 0.3070(5) 0.0214(9) Uani 1 1 d . . . . .
C6 C 0.1750(4) -0.1112(4) 0.2646(5) 0.0234(9) Uani 1 1 d . . . . .
H6 H 0.105932 -0.057833 0.292763 0.028 Uiso 1 1 calc R U . . .
C7 C 0.2850(5) -0.0747(4) 0.1798(6) 0.0239(9) Uani 1 1 d . . . . .
H7 H 0.291773 0.003604 0.152505 0.029 Uiso 1 1 calc R U . . .
C8 C 0.3842(4) -0.1536(4) 0.1359(5) 0.0264(10) Uani 1 1 d . . . . .
H8 H 0.456845 -0.129450 0.075867 0.032 Uiso 1 1 calc R U . . .
C9 C 0.3769(5) -0.2668(4) 0.1794(5) 0.0264(9) Uani 1 1 d . . . . .
H9 H 0.445804 -0.319941 0.150508 0.032 Uiso 1 1 calc R U . . .
C10 C 0.2693(4) -0.3043(4) 0.2656(5) 0.0219(8) Uani 1 1 d . . . . .
H10 H 0.265250 -0.382319 0.295670 0.026 Uiso 1 1 calc R U . . .
C11 C -0.0953(4) -0.3091(4) 0.2429(5) 0.0194(8) Uani 1 1 d . . . . .
C12 C -0.1337(5) -0.4239(4) 0.2160(5) 0.0223(9) Uani 1 1 d . . . . .
H12 H -0.076152 -0.480139 0.290043 0.027 Uiso 1 1 calc R U . . .
C13 C -0.2568(4) -0.4562(4) 0.0803(5) 0.0267(10) Uani 1 1 d . . . . .
H13 H -0.283373 -0.534370 0.061717 0.032 Uiso 1 1 calc R U . . .
C14 C -0.3401(4) -0.3732(4) -0.0275(5) 0.0235(9) Uani 1 1 d . . . . .
C15 C -0.3018(4) -0.2599(4) -0.0033(5) 0.0213(8) Uani 1 1 d . . . . .
H15 H -0.358416 -0.203776 -0.078398 0.026 Uiso 1 1 calc R U . . .
C16 C -0.1795(4) -0.2285(3) 0.1322(5) 0.0198(8) Uani 1 1 d . . . . .
H16 H -0.152987 -0.150284 0.149289 0.024 Uiso 1 1 calc R U . . .
C17 C -0.2778(4) -0.2128(3) 0.5486(5) 0.0220(8) Uani 1 1 d . . . . .
H17A H -0.244946 -0.247934 0.664188 0.026 Uiso 1 1 calc R U . . .
H17B H -0.317304 -0.272628 0.461756 0.026 Uiso 1 1 calc R U . . .
C18 C -0.3963(5) -0.1180(3) 0.5429(5) 0.0228(9) Uani 1 1 d . . . . .
H18A H -0.500765 -0.144931 0.485227 0.027 Uiso 1 1 calc R U . . .
H18B H -0.394991 -0.092082 0.660526 0.027 Uiso 1 1 calc R U . . .
C19 C -0.2017(4) -0.0465(3) 0.4396(5) 0.0199(8) Uani 1 1 d . . . . .
C20 C 0.0705(5) -0.2837(4) 0.8311(5) 0.0252(9) Uani 1 1 d . . . . .
H20A H 0.110444 -0.351185 0.891362 0.030 Uiso 1 1 calc R U . . .
H20B H 0.038309 -0.222314 0.890586 0.030 Uiso 1 1 calc R U . . .
Cl1 Cl -0.49708(11) -0.41271(9) -0.19287(12) 0.0314(3) Uani 1 1 d . . . . .
N1 N -0.1543(4) -0.1472(3) 0.5069(4) 0.0198(7) Uani 1 1 d . . . . .
O1 O -0.3496(3) -0.0268(3) 0.4452(3) 0.0234(6) Uani 1 1 d . . . . .
O2 O -0.1301(3) 0.0244(2) 0.3775(4) 0.0258(6) Uani 1 1 d . . . . .
O3 O 0.1563(3) -0.4483(3) 0.5461(4) 0.0268(7) Uani 1 1 d . . . . .

loop_
_atom_site_aniso_label
_atom_site_aniso_U_11
_atom_site_aniso_U_22
_atom_site_aniso_U_33
_atom_site_aniso_U_23
_atom_site_aniso_U_13
_atom_site_aniso_U_12
C1 0.0181(19) 0.018(2) 0.025(2) -0.0010(16) 0.0096(16) 0.0001(16)
C2 0.0187(18) 0.020(2) 0.0216(18) -0.0010(16) 0.0095(15) 0.0010(16)
C3 0.0213(19) 0.020(2) 0.025(2) -0.0010(17) 0.0087(16) -0.0024(16)
C4 0.0203(19) 0.020(2) 0.0226(19) -0.0013(17) 0.0093(15) -0.0024(16)
C5 0.0165(19) 0.027(2) 0.022(2) -0.0011(17) 0.0073(16) 0.0003(16)
C6 0.0173(19) 0.028(2) 0.026(2) 0.0017(17) 0.0074(16) 0.0007(16)
C7 0.019(2) 0.025(2) 0.028(2) 0.0041(18) 0.0075(17) -0.0024(16)
C8 0.018(2) 0.037(3) 0.026(2) -0.0002(19) 0.0098(16) -0.0015(19)
C9 0.0199(19) 0.033(2) 0.029(2) -0.0022(19) 0.0109(16) -0.0008(18)
C10 0.0210(19) 0.023(2) 0.023(2) -0.0022(16) 0.0079(16) -0.0016(16)
C11 0.0177(19) 0.024(2) 0.0203(18) -0.0030(16) 0.0112(15) 0.0008(16)
C12 0.022(2) 0.022(2) 0.025(2) -0.0014(18) 0.0087(17) -0.0005(17)
C13 0.024(2) 0.022(2) 0.036(2) -0.0054(19) 0.0103(18) -0.0030(16)
C14 0.021(2) 0.029(2) 0.023(2) -0.0044(17) 0.0118(17) 0.0007(17)
C15 0.0172(18) 0.030(2) 0.0184(18) -0.0023(17) 0.0068(15) 0.0014(16)
C16 0.0226(19) 0.018(2) 0.0226(18) -0.0028(16) 0.0123(15) -0.0019(15)
C17 0.0203(19) 0.022(2) 0.027(2) 0.0017(17) 0.0109(16) -0.0005(17)
C18 0.022(2) 0.022(2) 0.025(2) 0.0027(17) 0.0090(16) 0.0014(16)
C19 0.0206(19) 0.021(2) 0.0198(19) -0.0032(16) 0.0085(15) 0.0000(16)
C20 0.025(2) 0.029(2) 0.023(2) -0.0013(18) 0.0075(16) 0.0013(18)
Cl1 0.0239(5) 0.0369(6) 0.0323(5) -0.0093(5) 0.0054(4) -0.0052(4)
N1 0.0186(16) 0.0202(17) 0.0241(17) -0.0003(14) 0.0120(13) -0.0005(14)
O1 0.0185(14) 0.0246(16) 0.0289(15) 0.0031(13) 0.0092(11) 0.0024(12)
O2 0.0264(15) 0.0223(15) 0.0307(16) 0.0012(13) 0.0111(12) 0.0007(13)
O3 0.0305(16) 0.0236(16) 0.0267(16) 0.0026(12) 0.0081(12) 0.0061(13)

loop_
_atom_type_symbol
_atom_type_description
_atom_type_scat_dispersion_real
_atom_type_scat_dispersion_imag
_atom_type_scat_source
C C 0.0181 0.0091 'International Tables Vol C Tables 4.2.6.8 and 6.1.1.4'
H H 0.0000 0.0000 'International Tables Vol C Tables 4.2.6.8 and 6.1.1.4'
Cl Cl 0.3639 0.7018 'International Tables Vol C Tables 4.2.6.8 and 6.1.1.4'
N N 0.0311 0.0180 'International Tables Vol C Tables 4.2.6.8 and 6.1.1.4'
O O 0.0492 0.0322 'International Tables Vol C Tables 4.2.6.8 and 6.1.1.4'

loop_
_geom_angle_atom_site_label_1
_geom_angle_atom_site_label_2
_geom_angle_atom_site_label_3
_geom_angle
_geom_angle_site_symmetry_1
_geom_angle_site_symmetry_3
_geom_angle_publ_flag
C4 C1 C2 86.6(3) . . ?
C5 C1 C2 113.9(3) . . ?
C5 C1 C4 113.2(3) . . ?
C11 C1 C2 116.2(3) . . ?
C11 C1 C4 116.2(3) . . ?
C11 C1 C5 109.3(3) . . ?
C1 C2 H2 109.9 . . ?
C3 C2 C1 89.6(3) . . ?
C3 C2 H2 109.9 . . ?
N1 C2 C1 120.2(3) . . ?
N1 C2 H2 109.9 . . ?
N1 C2 C3 115.8(3) . . ?
C4 C3 C2 91.6(3) . . ?
C20 C3 C2 135.7(4) . . ?
C20 C3 C4 132.7(4) . . ?
C3 C4 C1 92.2(3) . . ?
O3 C4 C1 133.6(4) . . ?
O3 C4 C3 134.3(4) . . ?
C6 C5 C1 120.9(3) . . ?
C6 C5 C10 120.2(4) . . ?
C10 C5 C1 118.7(4) . . ?
C5 C6 H6 120.1 . . ?
C5 C6 C7 119.8(4) . . ?
C7 C6 H6 120.1 . . ?
C6 C7 H7 120.1 . . ?
C8 C7 C6 119.9(4) . . ?
C8 C7 H7 120.1 . . ?
C7 C8 H8 120.0 . . ?
C9 C8 C7 120.0(4) . . ?
C9 C8 H8 120.0 . . ?
C8 C9 H9 119.6 . . ?
C8 C9 C10 120.8(4) . . ?
C10 C9 H9 119.6 . . ?
C5 C10 H10 120.4 . . ?
C9 C10 C5 119.2(4) . . ?
C9 C10 H10 120.4 . . ?
C12 C11 C1 122.3(4) . . ?
C16 C11 C1 118.6(4) . . ?
C16 C11 C12 119.1(4) . . ?
C11 C12 H12 120.0 . . ?
C11 C12 C13 120.1(4) . . ?
C13 C12 H12 120.0 . . ?
C12 C13 H13 120.3 . . ?
C14 C13 C12 119.5(4) . . ?
C14 C13 H13 120.3 . . ?
C13 C14 Cl1 119.6(3) . . ?
C15 C14 C13 120.9(4) . . ?
C15 C14 Cl1 119.5(3) . . ?
C14 C15 H15 120.4 . . ?
C14 C15 C16 119.2(4) . . ?
C16 C15 H15 120.4 . . ?
C11 C16 C15 121.3(4) . . ?
C11 C16 H16 119.4 . . ?
C15 C16 H16 119.4 . . ?
H17A C17 H17B 109.5 . . ?
C18 C17 H17A 111.7 . . ?
C18 C17 H17B 111.7 . . ?
N1 C17 H17A 111.7 . . ?
N1 C17 H17B 111.7 . . ?
N1 C17 C18 100.2(3) . . ?
C17 C18 H18A 110.8 . . ?
C17 C18 H18B 110.8 . . ?
H18A C18 H18B 108.9 . . ?
O1 C18 C17 104.8(3) . . ?
O1 C18 H18A 110.8 . . ?
O1 C18 H18B 110.8 . . ?
N1 C19 O1 110.8(3) . . ?
O2 C19 N1 128.2(3) . . ?
O2 C19 O1 121.0(4) . . ?
C3 C20 H20A 120.0 . . ?
C3 C20 H20B 120.0 . . ?
H20A C20 H20B 120.0 . . ?
C2 N1 C17 126.1(3) . . ?
C19 N1 C2 121.7(3) . . ?
C19 N1 C17 112.2(3) . . ?
C19 O1 C18 108.2(3) . . ?

loop_
_geom_bond_atom_site_label_1
_geom_bond_atom_site_label_2
_geom_bond_distance
_geom_bond_site_symmetry_2
_geom_bond_publ_flag
C1 C2 1.590(5) . ?
C1 C4 1.555(6) . ?
C1 C5 1.535(5) . ?
C1 C11 1.523(5) . ?
C2 H2 1.0000 . ?
C2 C3 1.521(6) . ?
C2 N1 1.447(5) . ?
C3 C4 1.490(6) . ?
C3 C20 1.326(6) . ?
C4 O3 1.209(5) . ?
C5 C6 1.389(6) . ?
C5 C10 1.402(6) . ?
C6 H6 0.9500 . ?
C6 C7 1.405(6) . ?
C7 H7 0.9500 . ?
C7 C8 1.394(6) . ?
C8 H8 0.9500 . ?
C8 C9 1.379(6) . ?
C9 H9 0.9500 . ?
C9 C10 1.398(5) . ?
C10 H10 0.9500 . ?
C11 C12 1.393(6) . ?
C11 C16 1.385(6) . ?
C12 H12 0.9500 . ?
C12 C13 1.396(6) . ?
C13 H13 0.9500 . ?
C13 C14 1.390(6) . ?
C14 C15 1.374(6) . ?
C14 Cl1 1.740(4) . ?
C15 H15 0.9500 . ?
C15 C16 1.387(6) . ?
C16 H16 0.9500 . ?
C17 H17A 0.9900 . ?
C17 H17B 0.9900 . ?
C17 C18 1.534(5) . ?
C17 N1 1.461(5) . ?
C18 H18A 0.9900 . ?
C18 H18B 0.9900 . ?
C18 O1 1.451(5) . ?
C19 N1 1.325(5) . ?
C19 O1 1.366(4) . ?
C19 O2 1.234(5) . ?
C20 H20A 0.9500 . ?
C20 H20B 0.9500 . ?

loop_
_geom_torsion_atom_site_label_1
_geom_torsion_atom_site_label_2
_geom_torsion_atom_site_label_3
_geom_torsion_atom_site_label_4
_geom_torsion
_geom_torsion_site_symmetry_1
_geom_torsion_site_symmetry_2
_geom_torsion_site_symmetry_3
_geom_torsion_site_symmetry_4
_geom_torsion_publ_flag
C1 C2 C3 C4 0.8(3) . . . . ?
C1 C2 C3 C20 -178.2(5) . . . . ?
C1 C2 N1 C17 78.3(5) . . . . ?
C1 C2 N1 C19 -98.1(4) . . . . ?
C1 C5 C6 C7 -174.9(4) . . . . ?
C1 C5 C10 C9 174.3(4) . . . . ?
C1 C11 C12 C13 -178.4(3) . . . . ?
C1 C11 C16 C15 178.4(3) . . . . ?
C2 C1 C4 C3 0.8(3) . . . . ?
C2 C1 C4 O3 -178.8(5) . . . . ?
C2 C1 C5 C6 -40.5(5) . . . . ?
C2 C1 C5 C10 144.5(4) . . . . ?
C2 C1 C11 C12 -119.8(4) . . . . ?
C2 C1 C11 C16 62.5(5) . . . . ?
C2 C3 C4 C1 -0.8(3) . . . . ?
C2 C3 C4 O3 178.8(5) . . . . ?
C3 C2 N1 C17 -27.6(5) . . . . ?
C3 C2 N1 C19 156.0(4) . . . . ?
C4 C1 C2 C3 -0.8(3) . . . . ?
C4 C1 C2 N1 -120.8(4) . . . . ?
C4 C1 C5 C6 -137.4(4) . . . . ?
C4 C1 C5 C10 47.6(5) . . . . ?
C4 C1 C11 C12 -20.1(5) . . . . ?
C4 C1 C11 C16 162.3(3) . . . . ?
C5 C1 C2 C3 -114.7(3) . . . . ?
C5 C1 C2 N1 125.3(4) . . . . ?
C5 C1 C4 C3 115.4(3) . . . . ?
C5 C1 C4 O3 -64.2(6) . . . . ?
C5 C1 C11 C12 109.5(4) . . . . ?
C5 C1 C11 C16 -68.1(4) . . . . ?
C5 C6 C7 C8 1.2(6) . . . . ?
C6 C5 C10 C9 -0.8(6) . . . . ?
C6 C7 C8 C9 -1.6(6) . . . . ?
C7 C8 C9 C10 0.9(6) . . . . ?
C8 C9 C10 C5 0.3(6) . . . . ?
C10 C5 C6 C7 0.0(6) . . . . ?
C11 C1 C2 C3 116.8(3) . . . . ?
C11 C1 C2 N1 -3.2(5) . . . . ?
C11 C1 C4 C3 -116.9(3) . . . . ?
C11 C1 C4 O3 63.5(6) . . . . ?
C11 C1 C5 C6 91.4(4) . . . . ?
C11 C1 C5 C10 -83.6(4) . . . . ?
C11 C12 C13 C14 0.1(6) . . . . ?
C12 C11 C16 C15 0.7(6) . . . . ?
C12 C13 C14 C15 0.7(6) . . . . ?
C12 C13 C14 Cl1 -178.1(3) . . . . ?
C13 C14 C15 C16 -0.9(6) . . . . ?
C14 C15 C16 C11 0.2(6) . . . . ?
C16 C11 C12 C13 -0.8(6) . . . . ?
C17 C18 O1 C19 -16.6(4) . . . . ?
C18 C17 N1 C2 167.2(3) . . . . ?
C18 C17 N1 C19 -16.1(4) . . . . ?
C20 C3 C4 C1 178.2(5) . . . . ?
C20 C3 C4 O3 -2.2(8) . . . . ?
Cl1 C14 C15 C16 178.0(3) . . . . ?
N1 C2 C3 C4 124.5(3) . . . . ?
N1 C2 C3 C20 -54.4(6) . . . . ?
N1 C17 C18 O1 18.9(4) . . . . ?
N1 C19 O1 C18 6.9(4) . . . . ?
O1 C19 N1 C2 -176.5(3) . . . . ?
O1 C19 N1 C17 6.6(5) . . . . ?
O2 C19 N1 C2 3.7(6) . . . . ?
O2 C19 N1 C17 -173.2(4) . . . . ?
O2 C19 O1 C18 -173.2(3) . . . . ?

loop_
_twin_individual_id
_twin_individual_mass_fraction_refined
1 0.97(3)
2 0.03(3)
